data_7106744
loop_
_publ_author_name
'Jiangtao Jia'
'Fuxing Sun'
'Qianrong Fang'
'Xiaoqiang Liang'
'Kun Cai'
'Zheng Bian'
'Huijun Zhao'
'Lianxun Gao'
'Guangshan Zhu'

_publ_section_title
;
 A novel low density metal-organic framework with pcu topology by
 dendritic ligand
;
_journal_name_full Chem.Commun.
_journal_page_first 9167
_journal_paper_doi 10.1039/c1cc12891d
_journal_volume 47
_journal_year 2011
_chemical_formula_moiety 'C66 H36 O13 Zn4'
_chemical_formula_sum 'C66 H36 O13 Zn4'
_chemical_formula_weight 1298.51
_chemical_name_systematic
;
?
;
_space_group_IT_number 167
_symmetry_cell_setting trigonal
_symmetry_space_group_name_Hall '-R 3 2"c'
_symmetry_space_group_name_H-M 'R -3 c :H'
_atom_sites_solution_hydrogens geom
_atom_sites_solution_primary direct
_atom_sites_solution_secondary difmap
_audit_creation_method SHELXL-97
_cell_angle_alpha 90.00
_cell_angle_beta 90.00
_cell_angle_gamma 120.00
_cell_formula_units_Z 12
_cell_length_a 20.4586(8)
_cell_length_b 20.4586(8)
_cell_length_c 80.370(3)
_cell_measurement_reflns_used 9986
_cell_measurement_temperature 296(2)
_cell_measurement_theta_max 25.99
_cell_measurement_theta_min 2.51
_cell_volume 29132.4(19)
_computing_cell_refinement 'Bruker SMART'
_computing_data_collection 'Bruker SMART'
_computing_data_reduction 'Bruker saint'
_computing_molecular_graphics 'Bruker SHELXTL'
_computing_publication_material 'Bruker SHELXTL'
_computing_structure_refinement 'SHELXL-97 (Sheldrick, 1997)'
_computing_structure_solution 'SHELXS-97 (Sheldrick, 1990)'
_diffrn_ambient_temperature 296(2)
_diffrn_detector_area_resol_mean 6.00cm
_diffrn_measured_fraction_theta_full 1.000
_diffrn_measured_fraction_theta_max 1.000
_diffrn_measurement_device_type 'CCD area detector'
_diffrn_measurement_method 'phi and omega scans'
_diffrn_radiation_monochromator graphite
_diffrn_radiation_source 'fine-focus sealed tube'
_diffrn_radiation_type MoK\a
_diffrn_radiation_wavelength 0.71073
_diffrn_reflns_av_R_equivalents 0.0490
_diffrn_reflns_av_sigmaI/netI 0.0305
_diffrn_reflns_limit_h_max 25
_diffrn_reflns_limit_h_min -25
_diffrn_reflns_limit_k_max 25
_diffrn_reflns_limit_k_min -24
_diffrn_reflns_limit_l_max 52
_diffrn_reflns_limit_l_min -99
_diffrn_reflns_number 51924
_diffrn_reflns_theta_full 26.08
_diffrn_reflns_theta_max 26.08
_diffrn_reflns_theta_min 1.26
_diffrn_standards_decay_% none
_diffrn_standards_interval_count none
_diffrn_standards_interval_time none
_diffrn_standards_number none
_exptl_absorpt_coefficient_mu 1.015
_exptl_absorpt_correction_T_max 0.602
_exptl_absorpt_correction_T_min 0.549
_exptl_absorpt_correction_type multi-scan
_exptl_absorpt_process_details '(SADABS; Sheldrick, 1996)'
_exptl_crystal_colour colorless
_exptl_crystal_density_diffrn 0.888
_exptl_crystal_density_method 'not measured'
_exptl_crystal_description block
_exptl_crystal_F_000 7872
_exptl_crystal_size_max 0.60
_exptl_crystal_size_mid 0.55
_exptl_crystal_size_min 0.50
_refine_diff_density_max 1.731
_refine_diff_density_min -2.137
_refine_diff_density_rms 0.132
_refine_ls_extinction_method none
_refine_ls_goodness_of_fit_ref 1.061
_refine_ls_hydrogen_treatment none
_refine_ls_matrix_type full
_refine_ls_number_parameters 250
_refine_ls_number_reflns 6430
_refine_ls_number_restraints 18
_refine_ls_restrained_S_all 1.092
_refine_ls_R_factor_all 0.0877
_refine_ls_R_factor_gt 0.0743
_refine_ls_shift/su_max 0.001
_refine_ls_shift/su_mean 0.000
_refine_ls_structure_factor_coef Fsqd
_refine_ls_weighting_details 'calc w=1/[\s^2^(Fo^2^)+(0.1794P)^2^] where P=(Fo^2^+2Fc^2^)/3'
_refine_ls_weighting_scheme calc
_refine_ls_wR_factor_gt 0.2258
_refine_ls_wR_factor_ref 0.2375
_reflns_number_gt 4997
_reflns_number_total 6430
_reflns_threshold_expression >2sigma(I)
_cod_data_source_file c1cc12891d.txt
_cod_data_source_block s1
_cod_original_cell_volume 29132(2)
_cod_original_sg_symbol_H-M R-3c
_cod_database_code 7106744

loop_
_symmetry_equiv_pos_as_xyz
'x, y, z'
'-y, x-y, z'
'-x+y, -x, z'
'y, x, -z+1/2'
'x-y, -y, -z+1/2'
'-x, -x+y, -z+1/2'
'x+2/3, y+1/3, z+1/3'
'-y+2/3, x-y+1/3, z+1/3'
'-x+y+2/3, -x+1/3, z+1/3'
'y+2/3, x+1/3, -z+5/6'
'x-y+2/3, -y+1/3, -z+5/6'
'-x+2/3, -x+y+1/3, -z+5/6'
'x+1/3, y+2/3, z+2/3'
'-y+1/3, x-y+2/3, z+2/3'
'-x+y+1/3, -x+2/3, z+2/3'
'y+1/3, x+2/3, -z+7/6'
'x-y+1/3, -y+2/3, -z+7/6'
'-x+1/3, -x+y+2/3, -z+7/6'
'-x, -y, -z'
'y, -x+y, -z'
'x-y, x, -z'
'-y, -x, z-1/2'
'-x+y, y, z-1/2'
'x, x-y, z-1/2'
'-x+2/3, -y+1/3, -z+1/3'
'y+2/3, -x+y+1/3, -z+1/3'
'x-y+2/3, x+1/3, -z+1/3'
'-y+2/3, -x+1/3, z-1/6'
'-x+y+2/3, y+1/3, z-1/6'
'x+2/3, x-y+1/3, z-1/6'
'-x+1/3, -y+2/3, -z+2/3'
'y+1/3, -x+y+2/3, -z+2/3'
'x-y+1/3, x+2/3, -z+2/3'
'-y+1/3, -x+2/3, z+1/6'
'-x+y+1/3, y+2/3, z+1/6'
'x+1/3, x-y+2/3, z+1/6'

loop_
_atom_site_label
_atom_site_type_symbol
_atom_site_fract_x
_atom_site_fract_y
_atom_site_fract_z
_atom_site_U_iso_or_equiv
_atom_site_adp_type
_atom_site_occupancy
_atom_site_symmetry_multiplicity
_atom_site_calc_flag
_atom_site_refinement_flags
_atom_site_disorder_assembly
_atom_site_disorder_group
C1 C 0.3787(2) 0.5541(2) 0.05028(5) 0.0371(8) Uani 1 1 d . . .
C2 C 0.3964(2) 0.5053(2) 0.03923(5) 0.0409(9) Uani 1 1 d . . .
C3 C 0.3375(2) 0.4341(3) 0.03397(5) 0.0506(10) Uani 1 1 d . . .
H1 H 0.2887 0.4156 0.0379 0.061 Uiso 1 1 calc R . .
C4 C 0.3531(2) 0.3928(3) 0.02300(6) 0.0517(11) Uani 1 1 d . . .
H2 H 0.3138 0.3469 0.0192 0.062 Uiso 1 1 calc R . .
C5 C 0.4266(2) 0.4172(2) 0.01719(5) 0.0442(9) Uani 1 1 d . . .
C6 C 0.4833(2) 0.4856(2) 0.02321(6) 0.0489(10) Uani 1 1 d . . .
H4 H 0.5329 0.5028 0.0199 0.059 Uiso 1 1 calc R . .
C7 C 0.4681(3) 0.5288(2) 0.03391(6) 0.0504(10) Uani 1 1 d . . .
H3 H 0.5074 0.5749 0.0376 0.060 Uiso 1 1 calc R . .
C8 C 0.4410(2) 0.3707(2) 0.00525(5) 0.0413(9) Uani 1 1 d . . .
C9 C 0.5108(2) 0.3738(2) 0.00479(5) 0.0406(9) Uani 1 1 d . . .
H5 H 0.5484 0.4046 0.0123 0.049 Uiso 1 1 calc R . .
C10 C 0.5250(2) 0.3306(2) -0.00690(5) 0.0351(8) Uani 1 1 d . . .
C11 C 0.4690(2) 0.2867(2) -0.01832(5) 0.0412(9) Uani 1 1 d . . .
H7 H 0.4780 0.2585 -0.0261 0.049 Uiso 1 1 calc R . .
C12 C 0.3995(2) 0.2841(2) -0.01838(5) 0.0442(10) Uani 1 1 d . . .
C13 C 0.3869(2) 0.3269(3) -0.00643(5) 0.0478(10) Uani 1 1 d . . .
H6 H 0.3408 0.3257 -0.0064 0.057 Uiso 1 1 calc R . .
C14 C 0.3404(2) 0.2397(3) -0.03066(6) 0.0540(12) Uani 1 1 d . . .
C15 C 0.2656(3) 0.2031(4) -0.02667(7) 0.095(2) Uani 1 1 d U . .
H10 H 0.2520 0.2064 -0.0158 0.114 Uiso 1 1 calc R . .
C16 C 0.2090(4) 0.1613(4) -0.03801(8) 0.097(2) Uani 1 1 d U . .
H11 H 0.1587 0.1351 -0.0347 0.116 Uiso 1 1 calc R . .
C17 C 0.2297(3) 0.1596(4) -0.05469(7) 0.0747(16) Uani 1 1 d . . .
C18 C 0.3048(3) 0.1972(3) -0.05889(6) 0.0623(13) Uani 1 1 d . . .
H9 H 0.3188 0.1967 -0.0699 0.075 Uiso 1 1 calc R . .
C19 C 0.3595(3) 0.2352(3) -0.04720(6) 0.0573(12) Uani 1 1 d . . .
H8 H 0.4101 0.2583 -0.0503 0.069 Uiso 1 1 calc R . .
C20 C 0.5979(2) 0.3321(2) -0.00695(5) 0.0323(8) Uani 1 1 d . . .
C21 C 0.5995(2) 0.2646(2) -0.00682(5) 0.0333(8) Uani 1 1 d . . .
H12 H 0.5545 0.2186 -0.0067 0.040 Uiso 1 1 calc R . .
C22 C 0.2166(5) 0.4994(3) 0.09964(9) 0.096(2) Uani 1 1 d . . .
O1 O 0.31116(17) 0.53057(17) 0.05368(4) 0.0506(7) Uani 1 1 d . . .
O2 O 0.2096(2) 0.4822(2) 0.08433(5) 0.0696(10) Uani 1 1 d . . .
O3 O 0.3333 0.6667 0.07665(5) 0.0289(9) Uani 1 3 d S . .
O4 O 0.18151(17) 0.56685(17) 0.05526(4) 0.0512(8) Uani 1 1 d . . .
O5 O 0.2698(5) 0.5663(4) 0.10626(9) 0.167(3) Uani 1 1 d U . .
Zn1 Zn 0.26087(2) 0.56571(2) 0.069132(5) 0.0357(2) Uani 1 1 d . . .
Zn2 Zn 0.3333 0.6667 0.101809(14) 0.0813(4) Uani 1 3 d S . .

loop_
_atom_site_aniso_label
_atom_site_aniso_U_11
_atom_site_aniso_U_22
_atom_site_aniso_U_33
_atom_site_aniso_U_23
_atom_site_aniso_U_13
_atom_site_aniso_U_12
C1 0.047(2) 0.038(2) 0.0317(19) -0.0018(15) 0.0015(16) 0.0247(18)
C2 0.043(2) 0.043(2) 0.041(2) -0.0082(17) -0.0010(17) 0.0247(18)
C3 0.041(2) 0.060(3) 0.055(3) -0.015(2) -0.0019(19) 0.029(2)
C4 0.040(2) 0.049(2) 0.064(3) -0.018(2) -0.007(2) 0.0215(19)
C5 0.043(2) 0.052(2) 0.046(2) -0.0132(18) -0.0054(17) 0.030(2)
C6 0.044(2) 0.049(2) 0.057(3) -0.0123(19) 0.0008(19) 0.025(2)
C7 0.047(2) 0.039(2) 0.062(3) -0.014(2) 0.001(2) 0.0193(19)
C8 0.036(2) 0.049(2) 0.043(2) -0.0145(17) -0.0066(16) 0.0238(18)
C9 0.038(2) 0.042(2) 0.043(2) -0.0183(17) -0.0104(16) 0.0208(17)
C10 0.0297(18) 0.0359(19) 0.042(2) -0.0081(16) -0.0034(15) 0.0182(15)
C11 0.036(2) 0.041(2) 0.046(2) -0.0178(17) -0.0042(16) 0.0190(17)
C12 0.0309(19) 0.055(2) 0.046(2) -0.0173(19) -0.0092(17) 0.0207(18)
C13 0.035(2) 0.064(3) 0.054(2) -0.024(2) -0.0108(18) 0.032(2)
C14 0.038(2) 0.070(3) 0.049(3) -0.025(2) -0.0130(19) 0.023(2)
C15 0.048(3) 0.149(6) 0.054(3) -0.041(3) -0.005(2) 0.024(3)
C16 0.067(3) 0.120(4) 0.076(3) -0.031(3) 0.000(3) 0.026(3)
C17 0.049(3) 0.096(4) 0.059(3) -0.031(3) -0.023(2) 0.021(3)
C18 0.059(3) 0.082(4) 0.039(2) -0.021(2) -0.010(2) 0.030(3)
C19 0.042(2) 0.078(3) 0.045(2) -0.013(2) -0.0046(19) 0.025(2)
C20 0.0329(18) 0.0287(17) 0.038(2) -0.0039(15) -0.0024(15) 0.0171(15)
C21 0.0298(18) 0.0284(17) 0.040(2) -0.0035(14) 0.0034(15) 0.0132(15)
C22 0.136(6) 0.049(3) 0.074(4) 0.031(3) 0.049(4) 0.024(4)
O1 0.0441(16) 0.0513(17) 0.0586(19) -0.0176(14) 0.0028(14) 0.0255(14)
O2 0.079(2) 0.067(2) 0.058(2) 0.0326(18) 0.0166(18) 0.033(2)
O3 0.0285(12) 0.0285(12) 0.030(2) 0.000 0.000 0.0143(6)
O4 0.0477(17) 0.0483(17) 0.0564(19) -0.0057(14) -0.0230(14) 0.0232(14)
O5 0.211(7) 0.103(4) 0.098(4) 0.036(3) 0.036(4) 0.011(4)
Zn1 0.0355(3) 0.0347(3) 0.0361(3) 0.00207(17) 0.00059(17) 0.0169(2)
Zn2 0.0995(6) 0.0995(6) 0.0449(7) 0.000 0.000 0.0498(3)

loop_
_atom_type_symbol
_atom_type_description
_atom_type_scat_dispersion_real
_atom_type_scat_dispersion_imag
_atom_type_scat_source
C C 0.0033 0.0016 'International Tables Vol C Tables 4.2.6.8 and 6.1.1.4'
H H 0.0000 0.0000 'International Tables Vol C Tables 4.2.6.8 and 6.1.1.4'
N N 0.0061 0.0033 'International Tables Vol C Tables 4.2.6.8 and 6.1.1.4'
O O 0.0106 0.0060 'International Tables Vol C Tables 4.2.6.8 and 6.1.1.4'
Zn Zn 0.2839 1.4301 'International Tables Vol C Tables 4.2.6.8 and 6.1.1.4'

loop_
_geom_angle_atom_site_label_1
_geom_angle_atom_site_label_2
_geom_angle_atom_site_label_3
_geom_angle
_geom_angle_site_symmetry_1
_geom_angle_site_symmetry_3
_geom_angle_publ_flag
O1 C1 O4 125.5(4) . 2_665 ?
O1 C1 C2 117.5(3) . . ?
O4 C1 C2 117.1(3) 2_665 . ?
C7 C2 C3 118.9(4) . . ?
C7 C2 C1 121.5(4) . . ?
C3 C2 C1 119.6(4) . . ?
C4 C3 C2 119.2(4) . . ?
C4 C3 H1 120.4 . . ?
C2 C3 H1 120.4 . . ?
C3 C4 C5 122.3(4) . . ?
C3 C4 H2 118.9 . . ?
C5 C4 H2 118.9 . . ?
C6 C5 C4 116.7(4) . . ?
C6 C5 C8 122.8(4) . . ?
C4 C5 C8 120.5(4) . . ?
C7 C6 C5 121.6(4) . . ?
C7 C6 H4 119.2 . . ?
C5 C6 H4 119.2 . . ?
C2 C7 C6 121.2(4) . . ?
C2 C7 H3 119.4 . . ?
C6 C7 H3 119.4 . . ?
C13 C8 C9 118.7(3) . . ?
C13 C8 C5 120.3(4) . . ?
C9 C8 C5 120.9(3) . . ?
C8 C9 C10 120.8(3) . . ?
C8 C9 H5 119.6 . . ?
C10 C9 H5 119.6 . . ?
C11 C10 C9 118.7(3) . . ?
C11 C10 C20 120.6(3) . . ?
C9 C10 C20 120.6(3) . . ?
C10 C11 C12 121.5(3) . . ?
C10 C11 H7 119.2 . . ?
C12 C11 H7 119.2 . . ?
C11 C12 C13 118.3(3) . . ?
C11 C12 C14 122.2(4) . . ?
C13 C12 C14 119.6(4) . . ?
C8 C13 C12 122.0(4) . . ?
C8 C13 H6 119.0 . . ?
C12 C13 H6 119.0 . . ?
C15 C14 C19 117.4(4) . . ?
C15 C14 C12 122.1(4) . . ?
C19 C14 C12 120.5(4) . . ?
C14 C15 C16 123.2(5) . . ?
C14 C15 H10 118.4 . . ?
C16 C15 H10 118.4 . . ?
C15 C16 C17 118.3(6) . . ?
C15 C16 H11 120.9 . . ?
C17 C16 H11 120.9 . . ?
C18 C17 C16 119.0(5) . . ?
C18 C17 C22 123.4(5) . 28 ?
C16 C17 C22 117.6(5) . 28 ?
C19 C18 C17 121.2(5) . . ?
C19 C18 H9 119.4 . . ?
C17 C18 H9 119.4 . . ?
C18 C19 C14 120.9(4) . . ?
C18 C19 H8 119.5 . . ?
C14 C19 H8 119.5 . . ?
C21 C20 C21 119.8(4) 3_665 . ?
C21 C20 C10 120.1(3) 3_665 . ?
C21 C20 C10 120.1(3) . . ?
C20 C21 C20 120.2(4) 2_655 . ?
C20 C21 H12 119.9 2_655 . ?
C20 C21 H12 119.9 . . ?
O2 C22 O5 125.5(5) . . ?
O2 C22 C17 117.9(6) . 34 ?
O5 C22 C17 115.5(6) . 34 ?
C1 O1 Zn1 132.9(3) . . ?
C22 O2 Zn1 115.7(4) . . ?
Zn1 O3 Zn1 110.78(11) 3_565 2_665 ?
Zn1 O3 Zn1 110.78(11) 3_565 . ?
Zn1 O3 Zn1 110.78(11) 2_665 . ?
Zn1 O3 Zn2 108.13(12) 3_565 . ?
Zn1 O3 Zn2 108.13(12) 2_665 . ?
Zn1 O3 Zn2 108.13(12) . . ?
C1 O4 Zn1 129.8(3) 3_565 . ?
C22 O5 Zn2 144.3(6) . . ?
O2 Zn1 O3 122.22(17) . . ?
O2 Zn1 O1 103.22(16) . . ?
O3 Zn1 O1 108.97(11) . . ?
O2 Zn1 O4 106.35(15) . . ?
O3 Zn1 O4 110.94(10) . . ?
O1 Zn1 O4 103.36(14) . . ?
O5 Zn2 O5 116.30(16) 2_665 . ?
O5 Zn2 O5 116.29(16) 2_665 3_565 ?
O5 Zn2 O5 116.29(16) . 3_565 ?
O5 Zn2 O3 101.2(2) 2_665 . ?
O5 Zn2 O3 101.2(2) . . ?
O5 Zn2 O3 101.2(2) 3_565 . ?

loop_
_geom_bond_atom_site_label_1
_geom_bond_atom_site_label_2
_geom_bond_distance
_geom_bond_site_symmetry_2
_geom_bond_publ_flag
C1 O1 1.245(5) . ?
C1 O4 1.248(5) 2_665 ?
C1 C2 1.510(5) . ?
C2 C7 1.363(6) . ?
C2 C3 1.413(6) . ?
C3 C4 1.366(6) . ?
C3 H1 0.9300 . ?
C4 C5 1.406(6) . ?
C4 H2 0.9300 . ?
C5 C6 1.384(6) . ?
C5 C8 1.480(5) . ?
C6 C7 1.376(6) . ?
C6 H4 0.9300 . ?
C7 H3 0.9300 . ?
C8 C13 1.384(5) . ?
C8 C9 1.399(5) . ?
C9 C10 1.415(5) . ?
C9 H5 0.9300 . ?
C10 C11 1.391(5) . ?
C10 C20 1.476(5) . ?
C11 C12 1.396(5) . ?
C11 H7 0.9300 . ?
C12 C13 1.407(6) . ?
C12 C14 1.470(5) . ?
C13 H6 0.9300 . ?
C14 C15 1.364(7) . ?
C14 C19 1.401(6) . ?
C15 C16 1.383(8) . ?
C15 H10 0.9300 . ?
C16 C17 1.411(8) . ?
C16 H11 0.9300 . ?
C17 C18 1.374(8) . ?
C17 C22 1.504(7) 28 ?
C18 C19 1.367(6) . ?
C18 H9 0.9300 . ?
C19 H8 0.9300 . ?
C20 C21 1.387(5) 3_665 ?
C20 C21 1.398(5) . ?
C21 C20 1.387(5) 2_655 ?
C21 H12 0.9300 . ?
C22 O2 1.268(8) . ?
C22 O5 1.361(10) . ?
C22 C17 1.504(7) 34 ?
O1 Zn1 1.964(3) . ?
O2 Zn1 1.928(3) . ?
O3 Zn1 1.9407(14) 3_565 ?
O3 Zn1 1.9408(14) 2_665 ?
O3 Zn1 1.9408(14) . ?
O3 Zn2 2.022(4) . ?
O4 C1 1.248(5) 3_565 ?
O4 Zn1 1.979(3) . ?
O5 Zn2 1.834(6) . ?
Zn2 O5 1.834(6) 2_665 ?
Zn2 O5 1.834(6) 3_565 ?
